data_2104517
loop_
_publ_author_name
'Marsh, Richard E.'

_publ_section_title
;
 Space groups <i>P</i>1 and <i>Cc</i>: how are they doing?
;
_journal_coeditor_code BK5088
_journal_issue 6
_journal_name_full 'Acta Crystallographica Section B'
_journal_page_first 782
_journal_page_last 783
_journal_paper_doi 10.1107/S0108768109046448
_journal_volume 65
_journal_year 2009
_chemical_formula_moiety 'C32 H40 F12 Hf O8'
_chemical_formula_sum 'C32 H40 F12 Hf O8'
_chemical_formula_weight 959.1
_chemical_name_systematic
;
tetrakis(Pivaloyltrifluoroacetonato)-hafium(iv)
;
_space_group_IT_number 15
_symmetry_cell_setting monoclinic
_symmetry_space_group_name_Hall '-C 2yc'
_symmetry_space_group_name_H-M 'C 1 2/c 1'
_cell_angle_alpha 90.0
_cell_angle_beta 95.54(1)
_cell_angle_gamma 90.0
_cell_formula_units_Z 4
_cell_length_a 19.913(2)
_cell_length_b 11.876(2)
_cell_length_c 16.530(3)
_cell_measurement_temperature 150
_cell_volume 3890.9(10)
_diffrn_ambient_temperature 150
_exptl_crystal_colour colourless
_exptl_crystal_density_diffrn 1.637
_exptl_crystal_description parallelepiped
_exptl_crystal_F_000 1904
_cod_data_source_file bk5088.cif
_cod_data_source_block DIFBUQ
_cod_depositor_comments
;
The following automatic conversions were performed:
'_symmetry_cell_setting' value 'Monoclinic' changed to 'monoclinic'
according to '/home/saulius/struct/CIF-dictionaries/cif_core.dic'
dictionary named 'cif_core.dic' version 2.4.1 from 2010-06-29.

Automatic conversion script
Id: cif_fix_enum 1527 2010-12-29 10:47:43Z saulius 

The following automatic conversions were performed:

'_symmetry_cell_setting' value 'Monoclinic' changed to 'monoclinic'
according to /home/saulius/struct/CIF-dictionaries/cif_core.dic
dictionary named 'cif_core.dic' version 2.4.1 from 2010-06-29.

Automatic conversion script
Id: cif_fix_values 1715 2011-07-08 13:25:40Z adriana 
;
_cod_original_sg_symbol_H-M C2/c
_cod_database_code 2104517

loop_
_symmetry_equiv_pos_as_xyz
'x, y, z'
'-x, y, 1/2-z'
'-x, -y, -z'
'x, -y, 1/2+z'
'1/2+x, 1/2+y, z'
'1/2-x, 1/2+y, 1/2-z'
'1/2-x, 1/2-y,-z'
'1/2+x, 1/2-y, 1/2+z'

loop_
_atom_site_label
_atom_site_type_symbol
_atom_site_fract_x
_atom_site_fract_y
_atom_site_fract_z
_atom_site_occupancy
Hf1 Hf 0.5 0.14960 0.25 1
O1 O 0.4780 0.0066 0.3246 1
O2 O 0.4301 0.2136 0.3314 1
O3 O 0.5944 0.0847 0.3078 1
O4 O 0.5472 0.2924 0.3149 1
C1 C 0.4322 -0.0236 0.3665 1
C2 C 0.3838 0.0550 0.3913 1
C3 C 0.3880 0.1672 0.3730 1
C4 C 0.4325 -0.1457 0.3954 1
C5 C 0.3996 -0.2094 0.3454 1
C6 C 0.4049 -0.1612 0.4609 1
C7 C 0.4924 -0.1852 0.4065 1
C8 C 0.3390 0.2516 0.4054 1
C9 C 0.6500 0.1280 0.3326 1
C10 C 0.6616 0.2422 0.3472 1
C11 C 0.6062 0.3238 0.3396 1
C12 C 0.6150 0.4464 0.3638 1
C13 C 0.5610 0.4732 0.4204 1
C14 C 0.6040 0.5168 0.2872 1
C15 C 0.6844 0.4676 0.4076 1
C16 C 0.7071 0.0467 0.3510 1
F1 F 0.2936 0.2766 0.3548 1
F2 F 0.3108 0.2166 0.4617 1
F3 F 0.3646 0.3336 0.4336 1
F4 F 0.7164 -0.0162 0.2876 1
F5 F 0.6949 -0.0222 0.4104 1
F6 F 0.7652 0.0948 0.3720 1

loop_
_geom_angle_atom_site_label_1
_geom_angle_atom_site_label_2
_geom_angle_atom_site_label_3
_geom_angle
_geom_angle_site_symmetry_1
_geom_angle_site_symmetry_2
_geom_angle_site_symmetry_3
_geom_angle_publ_flag
O1 Hf1 O2 75.18 . . . yes
O1 Hf1 O3 71.63 . . . yes
O1 Hf1 O4 115.62 . . . yes
O1 Hf1 O1 76.88 . . 2_655 yes
O1 Hf1 O2 143.69 . . 2_655 yes
O1 Hf1 O3 75.98 . . 2_655 yes
O1 Hf1 O4 142.29 . . 2_655 yes
O2 Hf1 O3 115.68 . . . yes
O2 Hf1 O4 72.08 . . . yes
O1 Hf1 O2 143.69 2_655 . . yes
O2 Hf1 O2 138.89 . . 2_655 yes
O2 Hf1 O3 79.42 . . 2_655 yes
O2 Hf1 O4 76.07 . . 2_655 yes
O3 Hf1 O4 75.18 . . . yes
O1 Hf1 O3 75.98 2_655 . . yes
O2 Hf1 O3 79.42 2_655 . . yes
O3 Hf1 O3 138.32 . . 2_655 yes
O3 Hf1 O4 144.24 . . 2_655 yes
O1 Hf1 O4 142.29 2_655 . . yes
O2 Hf1 O4 76.07 2_655 . . yes
O3 Hf1 O4 144.24 2_655 . . yes
O4 Hf1 O4 77.30 . . 2_655 yes
O1 Hf1 O2 75.18 2_655 . 2_655 yes
O1 Hf1 O3 71.63 2_655 . 2_655 yes
O1 Hf1 O4 115.62 2_655 . 2_655 yes
O2 Hf1 O3 115.68 2_655 . 2_655 yes
O2 Hf1 O4 72.08 2_655 . 2_655 yes
O3 Hf1 O4 75.18 2_655 . 2_655 yes
Hf1 O1 C1 137.58 . . . yes
Hf1 O2 C3 133.36 . . . yes
Hf1 O3 C9 134.41 . . . yes
Hf1 O4 C11 137.34 . . . yes
O1 C1 C2 121.31 . . . yes
O1 C1 C4 117.71 . . . yes
C2 C1 C4 120.85 . . . no
C1 C2 C3 120.94 . . . no
O2 C3 C2 127.08 . . . yes
O2 C3 C8 112.60 . . . yes
C2 C3 C8 120.31 . . . no
C1 C4 C5 112.33 . . . no
C1 C4 C6 114.47 . . . no
C1 C4 C7 111.65 . . . no
C5 C4 C6 103.39 . . . no
C5 C4 C7 107.06 . . . no
C6 C4 C7 107.34 . . . no
F1 C8 F2 104.23 . . . yes
F1 C8 F3 109.76 . . . yes
F1 C8 C3 112.23 . . . yes
F2 C8 F3 101.31 . . . yes
F2 C8 C3 113.83 . . . yes
F3 C8 C3 114.50 . . . yes
O3 C9 C10 125.64 . . . yes
O3 C9 C16 115.50 . . . yes
C10 C9 C16 118.80 . . . no
C9 C10 C11 121.23 . . . no
O4 C11 C10 120.14 . . . yes
O4 C11 C12 116.71 . . . yes
C10 C11 C12 123.10 . . . no
C11 C12 C13 106.97 . . . no
C11 C12 C14 107.80 . . . no
C11 C12 C15 111.22 . . . no
C13 C12 C14 110.10 . . . no
C13 C12 C15 109.64 . . . no
C14 C12 C15 111.01 . . . no
F4 C16 F5 106.93 . . . yes
F4 C16 F6 105.72 . . . yes
F4 C16 C9 111.49 . . . yes
F5 C16 F6 107.19 . . . yes
F5 C16 C9 111.09 . . . yes
F6 C16 C9 114.00 . . . yes

loop_
_geom_bond_atom_site_label_1
_geom_bond_atom_site_label_2
_geom_bond_distance
_geom_bond_site_symmetry_1
_geom_bond_site_symmetry_2
_geom_bond_publ_flag
Hf1 O1 2.1682 . . yes
Hf1 O2 2.1650 . . yes
Hf1 O3 2.1665 . . yes
Hf1 O4 2.1716 . . yes
Hf1 O1 2.1682 . 2_655 yes
Hf1 O2 2.1650 . 2_655 yes
Hf1 O3 2.1665 . 2_655 yes
Hf1 O4 2.1716 . 2_655 yes
F1 C8 1.2079 . . yes
F2 C8 1.2063 . . yes
F3 C8 1.1746 . . yes
F4 C16 1.3146 . . yes
F5 C16 1.3186 . . yes
F6 C16 1.3068 . . yes
O1 C1 1.2498 . . yes
O2 C3 1.2612 . . yes
O3 C9 1.2533 . . yes
O4 C11 1.2623 . . yes
C1 C2 1.4299 . . no
C1 C4 1.5266 . . no
C2 C3 1.3708 . . no
C3 C8 1.5312 . . no
C4 C5 1.2570 . . no
C4 C6 1.2740 . . no
C4 C7 1.2784 . . no
C9 C10 1.3930 . . no
C9 C16 1.5003 . . no
C10 C11 1.4647 . . no
C11 C12 1.5157 . . no
C12 C13 1.5255 . . no
C12 C14 1.5155 . . no
C12 C15 1.5180 . . no
